data_7034289
loop_
_publ_author_name
'Wang, Ting'
'Zhang, Chuanlei'
'Ju, Zemin'
'Zheng, Hegen'

_publ_section_title
;
 Solvent-induced synthesis of cobalt(ii) coordination polymers based on a
 rigid ligand and flexible carboxylic acid ligands: syntheses, structures
 and magnetic properties.
;
_journal_issue 15
_journal_name_full 'Dalton transactions (Cambridge, England : 2003)'
_journal_page_first 6926
_journal_page_last 6935
_journal_paper_doi 10.1039/c5dt00578g
_journal_volume 44
_journal_year 2015
_chemical_formula_sum 'C104 H58 Co4 F24 N8 O19'
_chemical_formula_weight 2415.30
_chemical_name_systematic
; 
 ? 
;
_space_group_IT_number 13
_symmetry_cell_setting monoclinic
_symmetry_space_group_name_Hall '-P 2yc'
_symmetry_space_group_name_H-M 'P 1 2/c 1'
_atom_sites_solution_hydrogens geom
_atom_sites_solution_primary direct
_atom_sites_solution_secondary difmap
_audit_creation_method SHELXL-97
_audit_update_record
;
2015-03-03 deposited with the CCDC.
2015-03-05 downloaded from the CCDC.
;
_cell_angle_alpha 90.00
_cell_angle_beta 116.419(3)
_cell_angle_gamma 90.00
_cell_formula_units_Z 1
_cell_length_a 16.2799(8)
_cell_length_b 7.2214(4)
_cell_length_c 24.2716(10)
_cell_measurement_reflns_used 9975
_cell_measurement_temperature 293(2)
_cell_measurement_theta_max 27.48
_cell_measurement_theta_min 2.58
_cell_volume 2555.5(2)
_computing_cell_refinement 'Bruker SMART'
_computing_data_collection 'Bruker SMART'
_computing_data_reduction 'Bruker SAINT'
_computing_molecular_graphics 'Bruker SHELXTL'
_computing_publication_material 'Bruker SHELXTL'
_computing_structure_refinement 'SHELXL-97 (Sheldrick, 1997)'
_computing_structure_solution 'SHELXS-97 (Sheldrick, 1990)'
_diffrn_ambient_temperature 293(2)
_diffrn_measured_fraction_theta_full 0.997
_diffrn_measured_fraction_theta_max 0.997
_diffrn_measurement_device_type 'CCD area detector'
_diffrn_measurement_method 'phi and omega scans'
_diffrn_radiation_monochromator graphite
_diffrn_radiation_source 'fine-focus sealed tube'
_diffrn_radiation_type MoK\a
_diffrn_radiation_wavelength 0.71073
_diffrn_reflns_av_R_equivalents 0.0164
_diffrn_reflns_av_unetI/netI 0.0171
_diffrn_reflns_limit_h_max 17
_diffrn_reflns_limit_h_min -19
_diffrn_reflns_limit_k_max 8
_diffrn_reflns_limit_k_min -8
_diffrn_reflns_limit_l_max 28
_diffrn_reflns_limit_l_min -28
_diffrn_reflns_number 13611
_diffrn_reflns_theta_full 25.00
_diffrn_reflns_theta_max 25.00
_diffrn_reflns_theta_min 1.77
_exptl_absorpt_coefficient_mu 0.755
_exptl_absorpt_correction_type none
_exptl_crystal_colour purple
_exptl_crystal_density_diffrn 1.569
_exptl_crystal_density_method 'not measured'
_exptl_crystal_description block
_exptl_crystal_F_000 1214
_exptl_crystal_size_max 0.28
_exptl_crystal_size_mid 0.26
_exptl_crystal_size_min 0.22
_refine_diff_density_max 0.920
_refine_diff_density_min -0.284
_refine_diff_density_rms 0.081
_refine_ls_extinction_method none
_refine_ls_goodness_of_fit_ref 1.023
_refine_ls_hydrogen_treatment mixed
_refine_ls_matrix_type full
_refine_ls_number_parameters 362
_refine_ls_number_reflns 4499
_refine_ls_number_restraints 0
_refine_ls_restrained_S_all 1.023
_refine_ls_R_factor_all 0.0343
_refine_ls_R_factor_gt 0.0321
_refine_ls_shift/su_max 0.001
_refine_ls_shift/su_mean 0.000
_refine_ls_structure_factor_coef Fsqd
_refine_ls_weighting_details 'calc w=1/[\s^2^(Fo^2^)+(0.0732P)^2^+1.1606P] where P=(Fo^2^+2Fc^2^)/3'
_refine_ls_weighting_scheme calc
_refine_ls_wR_factor_gt 0.0998
_refine_ls_wR_factor_ref 0.1020
_reflns_number_gt 4167
_reflns_number_total 4499
_reflns_threshold_expression >2sigma(I)
_cod_data_source_file c5dt00578g2.cif
_cod_data_source_block 3
_cod_depositor_comments
;
The following automatic conversions were performed:

'_symmetry_cell_setting' value 'Monoclinic' changed to 'monoclinic'
according to
/usr/data/users/saulius/crontab/automatic-downloads/rss-feeds/RSC/lib/dictionaries/cif_core.dic
dictionary named 'cif_core.dic' version 2.4.2 from 2011-04-26.

Automatic conversion script
Id: cif_fix_values 3086 2015-02-26 13:12:21Z robertas 

 Adding full bibliography for 7034287--7034291.cif.
;
_cod_original_sg_symbol_H-M P2/c
_cod_database_code 7034289

loop_
_symmetry_equiv_pos_as_xyz
'x, y, z'
'-x, y, -z+1/2'
'-x, -y, -z'
'x, -y, z-1/2'

loop_
_atom_site_label
_atom_site_type_symbol
_atom_site_fract_x
_atom_site_fract_y
_atom_site_fract_z
_atom_site_U_iso_or_equiv
_atom_site_adp_type
_atom_site_occupancy
_atom_site_symmetry_multiplicity
_atom_site_calc_flag
_atom_site_refinement_flags
Co1 Co 0.441458(16) 0.16272(3) 0.984676(11) 0.02092(11) Uani 1 1 d .
F1 F 0.94483(10) 0.3318(2) 0.88846(8) 0.0575(4) Uani 1 1 d .
F2 F 0.91190(11) 0.4731(2) 0.80375(8) 0.0571(4) Uani 1 1 d .
F3 F 0.82643(10) 0.2538(2) 0.80654(7) 0.0527(4) Uani 1 1 d .
F4 F 0.94566(10) 0.7451(2) 0.88884(7) 0.0561(4) Uani 1 1 d .
F5 F 0.92151(10) 0.5954(2) 0.95639(6) 0.0575(4) Uani 1 1 d .
F6 F 0.83314(11) 0.81981(19) 0.90781(6) 0.0501(4) Uani 1 1 d .
O1 O 0.51880(11) 0.2985(2) 0.95171(7) 0.0382(4) Uani 1 1 d .
O3 O 0.52486(10) 0.7714(2) 0.57305(6) 0.0353(3) Uani 1 1 d .
O4 O 0.61477(10) 1.0216(2) 0.59776(6) 0.0342(3) Uani 1 1 d .
O2 O 0.61142(10) 0.0523(2) 0.98107(7) 0.0386(4) Uani 1 1 d .
O5 O 0.0000 1.0573(3) 0.7500 0.0396(5) Uani 1 2 d S
N1 N 0.32734(11) 0.3246(2) 0.96340(7) 0.0249(4) Uani 1 1 d .
N2 N 0.21971(11) 0.5324(2) 0.91657(7) 0.0264(4) Uani 1 1 d .
C1 C 0.03993(13) 0.7550(3) 0.77963(9) 0.0249(4) Uani 1 1 d .
C2 C 0.06064(14) 0.9408(3) 0.79518(9) 0.0311(4) Uani 1 1 d .
C3 C 0.13343(16) 0.9978(3) 0.84916(10) 0.0394(5) Uani 1 1 d .
H3 H 0.1463 1.1227 0.8583 0.047 Uiso 1 1 calc R
C4 C 0.18627(15) 0.8612(3) 0.88896(10) 0.0349(5) Uani 1 1 d .
H4 H 0.2357 0.8937 0.9259 0.042 Uiso 1 1 calc R
C5 C 0.16604(14) 0.6750(3) 0.87405(9) 0.0275(4) Uani 1 1 d .
C6 C 0.09396(13) 0.6193(3) 0.81961(9) 0.0261(4) Uani 1 1 d .
H6 H 0.0821 0.4944 0.8101 0.031 Uiso 1 1 calc R
C7 C 0.30334(13) 0.4702(3) 0.92697(9) 0.0290(4) Uani 1 1 d .
H7 H 0.3396 0.5234 0.9105 0.035 Uiso 1 1 calc R
C8 C 0.25588(14) 0.2934(3) 0.97784(10) 0.0298(4) Uani 1 1 d .
H8 H 0.2537 0.1993 1.0033 0.036 Uiso 1 1 calc R
C9 C 0.18931(14) 0.4201(3) 0.94935(10) 0.0331(5) Uani 1 1 d .
H9 H 0.1338 0.4295 0.9515 0.040 Uiso 1 1 calc R
C10 C 0.58765(14) 0.2085(3) 0.95598(9) 0.0298(4) Uani 1 1 d .
C11 C 0.64635(14) 0.2944(3) 0.92938(9) 0.0292(4) Uani 1 1 d .
C12 C 0.62506(13) 0.4655(3) 0.90082(9) 0.0291(4) Uani 1 1 d .
H12 H 0.5744 0.5307 0.8987 0.035 Uiso 1 1 calc R
C13 C 0.67899(14) 0.5400(3) 0.87540(9) 0.0300(4) Uani 1 1 d .
H13 H 0.6636 0.6546 0.8559 0.036 Uiso 1 1 calc R
C14 C 0.75523(13) 0.4471(3) 0.87851(9) 0.0273(4) Uani 1 1 d .
C15 C 0.77775(16) 0.2777(3) 0.90869(12) 0.0426(6) Uani 1 1 d .
H15 H 0.8298 0.2148 0.9124 0.051 Uiso 1 1 calc R
C16 C 0.72357(17) 0.2021(3) 0.93328(12) 0.0431(6) Uani 1 1 d .
H16 H 0.7390 0.0876 0.9528 0.052 Uiso 1 1 calc R
C17 C 0.81508(13) 0.5408(3) 0.85158(9) 0.0281(4) Uani 1 1 d .
C18 C 0.75499(14) 0.6381(3) 0.78984(9) 0.0266(4) Uani 1 1 d .
C19 C 0.59065(14) 0.8678(3) 0.60976(9) 0.0265(4) Uani 1 1 d .
C20 C 0.64634(14) 0.7891(3) 0.67323(9) 0.0270(4) Uani 1 1 d .
C21 C 0.71855(15) 0.8888(3) 0.71723(9) 0.0329(5) Uani 1 1 d .
H21 H 0.7307 1.0077 0.7080 0.039 Uiso 1 1 calc R
C22 C 0.77286(15) 0.8142(3) 0.77460(10) 0.0338(5) Uani 1 1 d .
H22 H 0.8217 0.8823 0.8032 0.041 Uiso 1 1 calc R
C23 C 0.68195(14) 0.5392(3) 0.74581(9) 0.0321(5) Uani 1 1 d .
H23 H 0.6687 0.4215 0.7553 0.039 Uiso 1 1 calc R
C24 C 0.62882(14) 0.6131(3) 0.68827(9) 0.0317(4) Uani 1 1 d .
H24 H 0.5808 0.5441 0.6593 0.038 Uiso 1 1 calc R
C27 C 0.87941(16) 0.6756(3) 0.90115(10) 0.0391(5) Uani 1 1 d .
C28 C 0.87497(15) 0.3984(4) 0.83790(11) 0.0390(5) Uani 1 1 d .
O6 O 0.5000 0.053(5) 0.7500 0.356(19) Uani 0.50 2 d SP
H6A H 0.5340 0.1168 0.7390 0.534 Uiso 0.25 1 d PR
H6B H 0.5180 -0.0588 0.7553 0.534 Uiso 0.25 1 d PR

loop_
_atom_site_aniso_label
_atom_site_aniso_U_11
_atom_site_aniso_U_22
_atom_site_aniso_U_33
_atom_site_aniso_U_23
_atom_site_aniso_U_13
_atom_site_aniso_U_12
Co1 0.01885(16) 0.02349(17) 0.01855(16) 0.00020(9) 0.00664(12) 0.00023(9)
F1 0.0359(8) 0.0748(11) 0.0620(10) 0.0304(8) 0.0218(8) 0.0214(7)
F2 0.0553(9) 0.0701(10) 0.0687(10) 0.0232(8) 0.0482(8) 0.0092(8)
F3 0.0560(9) 0.0434(8) 0.0662(10) -0.0010(7) 0.0339(8) 0.0047(7)
F4 0.0358(8) 0.0756(11) 0.0473(8) 0.0080(8) 0.0097(7) -0.0244(7)
F5 0.0505(8) 0.0742(10) 0.0263(7) 0.0169(7) -0.0022(6) -0.0084(8)
F6 0.0594(9) 0.0461(8) 0.0368(8) -0.0046(6) 0.0141(7) -0.0076(7)
O1 0.0361(9) 0.0442(9) 0.0414(9) -0.0002(7) 0.0236(7) -0.0077(7)
O3 0.0360(8) 0.0376(8) 0.0225(7) 0.0037(6) 0.0042(6) -0.0005(7)
O4 0.0370(8) 0.0354(8) 0.0245(7) 0.0091(6) 0.0085(6) 0.0012(6)
O2 0.0370(8) 0.0417(9) 0.0355(8) 0.0129(7) 0.0147(7) -0.0100(7)
O5 0.0401(12) 0.0232(10) 0.0319(11) 0.000 -0.0052(9) 0.000
N1 0.0229(8) 0.0277(8) 0.0222(8) 0.0014(6) 0.0082(7) 0.0024(6)
N2 0.0214(8) 0.0317(9) 0.0220(8) 0.0030(7) 0.0060(6) 0.0025(7)
C1 0.0218(9) 0.0254(9) 0.0242(10) -0.0017(8) 0.0074(8) -0.0007(8)
C2 0.0285(10) 0.0275(10) 0.0270(10) 0.0003(8) 0.0032(8) 0.0022(8)
C3 0.0396(12) 0.0276(11) 0.0330(12) -0.0044(9) 0.0001(10) -0.0029(9)
C4 0.0294(11) 0.0366(12) 0.0253(10) -0.0039(9) 0.0000(9) -0.0006(9)
C5 0.0224(10) 0.0319(10) 0.0243(10) 0.0035(8) 0.0068(8) 0.0059(8)
C6 0.0236(9) 0.0260(9) 0.0255(10) -0.0001(8) 0.0079(8) 0.0003(8)
C7 0.0236(9) 0.0354(11) 0.0293(10) 0.0070(8) 0.0128(8) 0.0046(8)
C8 0.0294(10) 0.0307(10) 0.0315(11) 0.0046(9) 0.0157(9) -0.0002(8)
C9 0.0247(10) 0.0403(12) 0.0354(11) 0.0049(9) 0.0144(9) 0.0016(9)
C10 0.0282(10) 0.0392(11) 0.0213(10) -0.0010(9) 0.0102(8) -0.0104(9)
C11 0.0285(10) 0.0345(10) 0.0254(10) 0.0036(8) 0.0127(8) -0.0044(9)
C12 0.0243(10) 0.0351(11) 0.0280(10) 0.0048(8) 0.0116(8) 0.0016(8)
C13 0.0299(10) 0.0295(10) 0.0292(10) 0.0099(8) 0.0121(8) 0.0025(8)
C14 0.0240(9) 0.0339(10) 0.0244(9) 0.0083(8) 0.0111(8) -0.0008(8)
C15 0.0396(12) 0.0439(13) 0.0553(15) 0.0250(12) 0.0311(12) 0.0156(11)
C16 0.0472(13) 0.0366(12) 0.0558(15) 0.0239(11) 0.0321(12) 0.0101(11)
C17 0.0242(9) 0.0342(10) 0.0246(10) 0.0101(8) 0.0098(8) -0.0011(8)
C18 0.0262(10) 0.0327(10) 0.0203(9) 0.0060(8) 0.0096(8) -0.0023(8)
C19 0.0274(10) 0.0317(10) 0.0203(9) 0.0021(8) 0.0106(8) 0.0059(8)
C20 0.0290(10) 0.0313(10) 0.0198(9) 0.0035(8) 0.0101(8) 0.0031(8)
C21 0.0399(12) 0.0288(10) 0.0239(10) 0.0056(8) 0.0086(9) -0.0059(9)
C22 0.0349(11) 0.0347(11) 0.0240(10) 0.0043(8) 0.0061(9) -0.0097(9)
C23 0.0331(11) 0.0304(10) 0.0291(10) 0.0071(8) 0.0103(9) -0.0058(9)
C24 0.0283(10) 0.0363(11) 0.0246(10) 0.0010(9) 0.0064(8) -0.0073(9)
C27 0.0341(12) 0.0493(14) 0.0256(11) 0.0106(9) 0.0058(10) -0.0070(10)
C28 0.0317(11) 0.0476(13) 0.0426(13) 0.0164(11) 0.0208(10) 0.0049(10)
O6 0.101(9) 0.85(6) 0.167(13) 0.000 0.104(9) 0.000

loop_
_atom_type_symbol
_atom_type_description
_atom_type_scat_dispersion_real
_atom_type_scat_dispersion_imag
_atom_type_scat_source
C C 0.0033 0.0016 'International Tables Vol C Tables 4.2.6.8 and 6.1.1.4'
H H 0.0000 0.0000 'International Tables Vol C Tables 4.2.6.8 and 6.1.1.4'
Co Co 0.3494 0.9721 'International Tables Vol C Tables 4.2.6.8 and 6.1.1.4'
F F 0.0171 0.0103 'International Tables Vol C Tables 4.2.6.8 and 6.1.1.4'
N N 0.0061 0.0033 'International Tables Vol C Tables 4.2.6.8 and 6.1.1.4'
O O 0.0106 0.0060 'International Tables Vol C Tables 4.2.6.8 and 6.1.1.4'

loop_
_geom_angle_atom_site_label_1
_geom_angle_atom_site_label_2
_geom_angle_atom_site_label_3
_geom_angle
_geom_angle_site_symmetry_1
_geom_angle_site_symmetry_3
O3 Co1 O1 93.63(7) 4_566 .
O3 Co1 N1 103.78(6) 4_566 .
O1 Co1 N1 106.09(7) . .
O3 Co1 O4 161.01(6) 4_566 2_646
O1 Co1 O4 86.64(6) . 2_646
N1 Co1 O4 94.34(6) . 2_646
O3 Co1 O2 87.38(6) 4_566 3_657
O1 Co1 O2 160.99(7) . 3_657
N1 Co1 O2 92.05(6) . 3_657
O4 Co1 O2 86.33(6) 2_646 3_657
O3 Co1 Co1 82.19(5) 4_566 3_657
O1 Co1 Co1 92.33(5) . 3_657
N1 Co1 Co1 160.04(5) . 3_657
O4 Co1 Co1 78.83(4) 2_646 3_657
O2 Co1 Co1 68.98(5) 3_657 3_657
C10 O1 Co1 113.92(14) . .
C19 O3 Co1 125.54(13) . 4_565
C19 O4 Co1 127.81(13) . 2_666
C10 O2 Co1 139.15(14) . 3_657
C2 O5 C2 105.3(2) 2_556 .
C7 N1 C8 105.67(16) . .
C7 N1 Co1 125.99(13) . .
C8 N1 Co1 127.97(13) . .
C7 N2 C9 106.84(17) . .
C7 N2 C5 127.68(17) . .
C9 N2 C5 125.13(17) . .
C6 C1 C2 119.34(18) . .
C6 C1 C1 134.92(11) . 2_556
C2 C1 C1 105.74(11) . 2_556
C3 C2 O5 125.29(19) . .
C3 C2 C1 123.09(19) . .
O5 C2 C1 111.62(17) . .
C4 C3 C2 117.1(2) . .
C4 C3 H3 121.5 . .
C2 C3 H3 121.5 . .
C3 C4 C5 120.39(19) . .
C3 C4 H4 119.8 . .
C5 C4 H4 119.8 . .
C6 C5 C4 122.15(19) . .
C6 C5 N2 117.52(18) . .
C4 C5 N2 120.31(18) . .
C5 C6 C1 117.95(18) . .
C5 C6 H6 121.0 . .
C1 C6 H6 121.0 . .
N1 C7 N2 111.43(17) . .
N1 C7 H7 124.3 . .
N2 C7 H7 124.3 . .
C9 C8 N1 109.61(18) . .
C9 C8 H8 125.2 . .
N1 C8 H8 125.2 . .
C8 C9 N2 106.43(17) . .
C8 C9 H9 126.8 . .
N2 C9 H9 126.8 . .
O2 C10 O1 124.98(19) . .
O2 C10 C11 117.37(19) . .
O1 C10 C11 117.65(19) . .
C12 C11 C16 118.70(19) . .
C12 C11 C10 121.18(19) . .
C16 C11 C10 120.1(2) . .
C11 C12 C13 120.18(19) . .
C11 C12 H12 119.9 . .
C13 C12 H12 119.9 . .
C14 C13 C12 121.16(19) . .
C14 C13 H13 119.4 . .
C12 C13 H13 119.4 . .
C13 C14 C15 118.44(18) . .
C13 C14 C17 118.83(17) . .
C15 C14 C17 122.64(18) . .
C16 C15 C14 120.5(2) . .
C16 C15 H15 119.7 . .
C14 C15 H15 119.7 . .
C15 C16 C11 121.0(2) . .
C15 C16 H16 119.5 . .
C11 C16 H16 119.5 . .
C27 C17 C18 112.79(17) . .
C27 C17 C14 106.45(16) . .
C18 C17 C14 111.20(15) . .
C27 C17 C28 108.21(18) . .
C18 C17 C28 106.29(17) . .
C14 C17 C28 111.95(17) . .
C22 C18 C23 118.26(18) . .
C22 C18 C17 123.78(18) . .
C23 C18 C17 117.85(17) . .
O3 C19 O4 125.61(18) . .
O3 C19 C20 116.81(18) . .
O4 C19 C20 117.57(18) . .
C24 C20 C21 118.46(18) . .
C24 C20 C19 120.92(18) . .
C21 C20 C19 120.58(18) . .
C22 C21 C20 121.02(19) . .
C22 C21 H21 119.5 . .
C20 C21 H21 119.5 . .
C21 C22 C18 120.5(2) . .
C21 C22 H22 119.7 . .
C18 C22 H22 119.7 . .
C24 C23 C18 120.98(19) . .
C24 C23 H23 119.5 . .
C18 C23 H23 119.5 . .
C23 C24 C20 120.72(19) . .
C23 C24 H24 119.6 . .
C20 C24 H24 119.6 . .
F5 C27 F6 106.3(2) . .
F5 C27 F4 106.38(19) . .
F6 C27 F4 106.75(19) . .
F5 C27 C17 112.17(18) . .
F6 C27 C17 111.29(18) . .
F4 C27 C17 113.5(2) . .
F3 C28 F2 106.2(2) . .
F3 C28 F1 106.8(2) . .
F2 C28 F1 106.32(18) . .
F3 C28 C17 111.96(17) . .
F2 C28 C17 111.39(19) . .
F1 C28 C17 113.6(2) . .
H6A O6 H6B 109.5 . .

loop_
_geom_bond_atom_site_label_1
_geom_bond_atom_site_label_2
_geom_bond_distance
_geom_bond_site_symmetry_2
Co1 O3 2.0196(14) 4_566
Co1 O1 2.0209(15) .
Co1 N1 2.0567(16) .
Co1 O4 2.0615(14) 2_646
Co1 O2 2.1169(14) 3_657
Co1 Co1 2.9066(5) 3_657
F1 C28 1.338(3) .
F2 C28 1.335(3) .
F3 C28 1.327(3) .
F4 C27 1.338(3) .
F5 C27 1.336(3) .
F6 C27 1.337(3) .
O1 C10 1.259(3) .
O3 C19 1.256(3) .
O3 Co1 2.0196(14) 4_565
O4 C19 1.255(3) .
O4 Co1 2.0615(14) 2_666
O2 C10 1.258(3) .
O2 Co1 2.1169(14) 3_657
O5 C2 1.386(2) 2_556
O5 C2 1.386(2) .
N1 C7 1.317(3) .
N1 C8 1.375(3) .
N2 C7 1.346(3) .
N2 C9 1.373(3) .
N2 C5 1.445(2) .
C1 C6 1.384(3) .
C1 C2 1.394(3) .
C1 C1 1.447(4) 2_556
C2 C3 1.382(3) .
C3 C4 1.381(3) .
C3 H3 0.9300 .
C4 C5 1.393(3) .
C4 H4 0.9300 .
C5 C6 1.380(3) .
C6 H6 0.9300 .
C7 H7 0.9300 .
C8 C9 1.350(3) .
C8 H8 0.9300 .
C9 H9 0.9300 .
C10 C11 1.504(3) .
C11 C12 1.383(3) .
C11 C16 1.388(3) .
C12 C13 1.387(3) .
C12 H12 0.9300 .
C13 C14 1.383(3) .
C13 H13 0.9300 .
C14 C15 1.388(3) .
C14 C17 1.550(3) .
C15 C16 1.379(3) .
C15 H15 0.9300 .
C16 H16 0.9300 .
C17 C27 1.540(3) .
C17 C18 1.546(3) .
C17 C28 1.551(3) .
C18 C22 1.391(3) .
C18 C23 1.391(3) .
C19 C20 1.509(3) .
C20 C24 1.386(3) .
C20 C21 1.387(3) .
C21 C22 1.384(3) .
C21 H21 0.9300 .
C22 H22 0.9300 .
C23 C24 1.382(3) .
C23 H23 0.9300 .
C24 H24 0.9300 .
O6 H6A 0.8501 .
O6 H6B 0.8500 .

loop_
_geom_torsion_atom_site_label_1
_geom_torsion_atom_site_label_2
_geom_torsion_atom_site_label_3
_geom_torsion_atom_site_label_4
_geom_torsion
_geom_torsion_site_symmetry_1
O3 Co1 O1 C10 80.87(15) 4_566
N1 Co1 O1 C10 -173.66(14) .
O4 Co1 O1 C10 -80.11(15) 2_646
O2 Co1 O1 C10 -11.6(3) 3_657
Co1 Co1 O1 C10 -1.45(15) 3_657
O3 Co1 N1 C7 108.06(17) 4_566
O1 Co1 N1 C7 10.09(18) .
O4 Co1 N1 C7 -77.66(17) 2_646
O2 Co1 N1 C7 -164.14(17) 3_657
Co1 Co1 N1 C7 -146.54(14) 3_657
O3 Co1 N1 C8 -79.96(18) 4_566
O1 Co1 N1 C8 -177.93(16) .
O4 Co1 N1 C8 94.32(17) 2_646
O2 Co1 N1 C8 7.84(17) 3_657
Co1 Co1 N1 C8 25.4(3) 3_657
C2 O5 C2 C3 179.8(3) 2_556
C2 O5 C2 C1 0.11(10) 2_556
C6 C1 C2 C3 0.1(3) .
C1 C1 C2 C3 -179.9(2) 2_556
C6 C1 C2 O5 179.76(16) .
C1 C1 C2 O5 -0.3(3) 2_556
O5 C2 C3 C4 179.66(19) .
C1 C2 C3 C4 -0.7(4) .
C2 C3 C4 C5 0.4(4) .
C3 C4 C5 C6 0.5(4) .
C3 C4 C5 N2 -178.1(2) .
C7 N2 C5 C6 103.0(2) .
C9 N2 C5 C6 -69.4(3) .
C7 N2 C5 C4 -78.3(3) .
C9 N2 C5 C4 109.3(2) .
C4 C5 C6 C1 -1.1(3) .
N2 C5 C6 C1 177.54(17) .
C2 C1 C6 C5 0.8(3) .
C1 C1 C6 C5 -179.2(3) 2_556
C8 N1 C7 N2 -0.9(2) .
Co1 N1 C7 N2 172.53(13) .
C9 N2 C7 N1 0.9(2) .
C5 N2 C7 N1 -172.55(18) .
C7 N1 C8 C9 0.6(2) .
Co1 N1 C8 C9 -172.71(15) .
N1 C8 C9 N2 0.0(2) .
C7 N2 C9 C8 -0.5(2) .
C5 N2 C9 C8 173.15(18) .
Co1 O2 C10 O1 11.4(4) 3_657
Co1 O2 C10 C11 -168.95(15) 3_657
Co1 O1 C10 O2 -3.6(3) .
Co1 O1 C10 C11 176.66(14) .
O2 C10 C11 C12 179.81(19) .
O1 C10 C11 C12 -0.5(3) .
O2 C10 C11 C16 -0.3(3) .
O1 C10 C11 C16 179.4(2) .
C16 C11 C12 C13 1.6(3) .
C10 C11 C12 C13 -178.54(19) .
C11 C12 C13 C14 -0.7(3) .
C12 C13 C14 C15 -1.0(3) .
C12 C13 C14 C17 -177.59(18) .
C13 C14 C15 C16 1.9(4) .
C17 C14 C15 C16 178.3(2) .
C14 C15 C16 C11 -1.1(4) .
C12 C11 C16 C15 -0.7(4) .
C10 C11 C16 C15 179.4(2) .
C13 C14 C17 C27 81.9(2) .
C15 C14 C17 C27 -94.5(3) .
C13 C14 C17 C18 -41.3(3) .
C15 C14 C17 C18 142.3(2) .
C13 C14 C17 C28 -160.08(19) .
C15 C14 C17 C28 23.5(3) .
C27 C17 C18 C22 16.3(3) .
C14 C17 C18 C22 135.8(2) .
C28 C17 C18 C22 -102.1(2) .
C27 C17 C18 C23 -167.45(19) .
C14 C17 C18 C23 -48.0(3) .
C28 C17 C18 C23 74.1(2) .
Co1 O3 C19 O4 0.8(3) 4_565
Co1 O3 C19 C20 -177.87(12) 4_565
Co1 O4 C19 O3 -1.6(3) 2_666
Co1 O4 C19 C20 176.97(12) 2_666
O3 C19 C20 C24 4.3(3) .
O4 C19 C20 C24 -174.48(19) .
O3 C19 C20 C21 -178.11(19) .
O4 C19 C20 C21 3.1(3) .
C24 C20 C21 C22 0.9(3) .
C19 C20 C21 C22 -176.8(2) .
C20 C21 C22 C18 -1.3(4) .
C23 C18 C22 C21 0.6(3) .
C17 C18 C22 C21 176.8(2) .
C22 C18 C23 C24 0.4(3) .
C17 C18 C23 C24 -176.03(19) .
C18 C23 C24 C20 -0.8(3) .
C21 C20 C24 C23 0.2(3) .
C19 C20 C24 C23 177.83(19) .
C18 C17 C27 F5 171.33(18) .
C14 C17 C27 F5 49.1(2) .
C28 C17 C27 F5 -71.4(2) .
C18 C17 C27 F6 52.3(2) .
C14 C17 C27 F6 -69.9(2) .
C28 C17 C27 F6 169.62(17) .
C18 C17 C27 F4 -68.1(2) .
C14 C17 C27 F4 169.70(18) .
C28 C17 C27 F4 49.2(2) .
C27 C17 C28 F3 165.70(17) .
C18 C17 C28 F3 -72.9(2) .
C14 C17 C28 F3 48.7(2) .
C27 C17 C28 F2 -75.5(2) .
C18 C17 C28 F2 45.9(2) .
C14 C17 C28 F2 167.52(18) .
C27 C17 C28 F1 44.6(2) .
C18 C17 C28 F1 165.96(17) .
C14 C17 C28 F1 -72.4(2) .
